data_2241686
loop_
_publ_author_name
'Suchetan, P. A.'
'Suresha, E.'
'Naveen, S.'
'Lokanath, N. K.'

_publ_section_title
;
 Crystal structures of
 3-fluoro-<i>N</i>-[2-(trifluoromethyl)phenyl]benzamide,
 3-bromo-<i>N</i>-[2-(trifluoromethyl)phenyl]benzamide and
 3-iodo-<i>N</i>-[2-(trifluoromethyl)phenyl]benzamide
;
_journal_coeditor_code SU5298
_journal_issue 6
_journal_name_full 'Acta Crystallographica Section E'
_journal_page_first 819
_journal_page_last 823
_journal_paper_doi 10.1107/S2056989016007866
_journal_volume 72
_journal_year 2016
_chemical_formula_iupac 'C14 H9 F4 N1 O1'
_chemical_formula_moiety 'C14 H9 F4 N1 O1'
_chemical_formula_sum 'C14 H9 F4 N O'
_chemical_formula_weight 283.22
_chemical_melting_point 377
_chemical_name_systematic
;
3-Fluoro-<i>N</i>-[2-(trifluoromethyl)phenyl]benzamide
;
_space_group_crystal_system monoclinic
_space_group_IT_number 14
_space_group_name_Hall '-P 2ybc'
_space_group_name_H-M_alt 'P 1 21/c 1'
_symmetry_space_group_name_Hall '-P 2ybc'
_symmetry_space_group_name_H-M 'P 1 21/c 1'
_atom_sites_solution_hydrogens geom
_atom_sites_solution_primary direct
_atom_sites_solution_secondary difmap
_cell_angle_alpha 90.00
_cell_angle_beta 103.9370(10)
_cell_angle_gamma 90.00
_cell_formula_units_Z 8
_cell_length_a 8.0258(2)
_cell_length_b 39.7598(12)
_cell_length_c 7.8932(2)
_cell_measurement_reflns_used 143
_cell_measurement_temperature 173(2)
_cell_measurement_theta_max 64.2
_cell_measurement_theta_min 2.2
_cell_volume 2444.60(11)
_computing_cell_refinement
;
APEX2 and SAINT-Plus (Bruker, 2009)
;
_computing_data_collection
;
APEX2 (Bruker, 2009)
;
_computing_data_reduction
;
SAINT-Plus and XPREP (Bruker, 2009)
;
_computing_molecular_graphics
;
Mercury (Macrae <i>et al.</i>,  2008)
;
_computing_publication_material
;
SHELXL97 (Sheldrick, 2008)
;
_computing_structure_refinement
;
SHELXL97 (Sheldrick, 2008)
;
_computing_structure_solution
;
SHELXS97 (Sheldrick, 2008)
;
_diffrn_ambient_temperature 173.15
_diffrn_measured_fraction_theta_full 0.977
_diffrn_measured_fraction_theta_max 0.977
_diffrn_measurement_device_type 'Bruker APEXII CCD'
_diffrn_measurement_method 'phi and \f scans'
_diffrn_radiation_monochromator graphite
_diffrn_radiation_type CuK\a
_diffrn_radiation_wavelength 1.54178
_diffrn_reflns_av_R_equivalents 0.0337
_diffrn_reflns_limit_h_max 7
_diffrn_reflns_limit_h_min -9
_diffrn_reflns_limit_k_max 45
_diffrn_reflns_limit_k_min -44
_diffrn_reflns_limit_l_max 9
_diffrn_reflns_limit_l_min -6
_diffrn_reflns_number 13874
_diffrn_reflns_theta_full 64.21
_diffrn_reflns_theta_max 64.21
_diffrn_reflns_theta_min 2.22
_diffrn_standards_decay_% 1
_diffrn_standards_interval_count 1
_diffrn_standards_interval_time 1
_diffrn_standards_number 1
_exptl_absorpt_coefficient_mu 1.222
_exptl_absorpt_correction_T_max 0.793
_exptl_absorpt_correction_T_min 0.760
_exptl_absorpt_correction_type multi-scan
_exptl_absorpt_process_details
;
(SADABS; Bruker, 2009)
;
_exptl_crystal_colour Colourless
_exptl_crystal_density_diffrn 1.539
_exptl_crystal_density_method 'not measured'
_exptl_crystal_description Prism
_exptl_crystal_F_000 1152
_exptl_crystal_size_max 0.29
_exptl_crystal_size_mid 0.22
_exptl_crystal_size_min 0.19
_refine_diff_density_max 0.194
_refine_diff_density_min -0.172
_refine_ls_extinction_method none
_refine_ls_goodness_of_fit_ref 1.060
_refine_ls_hydrogen_treatment mixed
_refine_ls_matrix_type full
_refine_ls_number_parameters 369
_refine_ls_number_reflns 3997
_refine_ls_number_restraints 2
_refine_ls_restrained_S_all 1.059
_refine_ls_R_factor_all 0.0348
_refine_ls_R_factor_gt 0.0334
_refine_ls_shift/su_max 0.000
_refine_ls_shift/su_mean 0.000
_refine_ls_structure_factor_coef Fsqd
_refine_ls_weighting_details 'calc w=1/[\s^2^(Fo^2^)+(0.0464P)^2^+0.8967P] where P=(Fo^2^+2Fc^2^)/3'
_refine_ls_weighting_scheme calc
_refine_ls_wR_factor_gt 0.0898
_refine_ls_wR_factor_ref 0.0913
_reflns_number_gt 3816
_reflns_number_total 3997
_reflns_threshold_expression >2\s(I)
_cod_data_source_file su5298sup1.cif
_cod_data_source_block I
_cod_original_formula_sum 'C14 H9 F4 N1 O1'
_cod_database_code 2241686

loop_
_space_group_symop_id
_space_group_symop_operation_xyz
1 'x, y, z'
2 '-x, y+1/2, -z+1/2'
3 '-x, -y, -z'
4 'x, -y-1/2, z-1/2'

loop_
_atom_site_type_symbol
_atom_site_label
_atom_site_fract_x
_atom_site_fract_y
_atom_site_fract_z
_atom_site_U_iso_or_equiv
_atom_site_adp_type
_atom_site_calc_flag
_atom_site_occupancy
H H2 0.667(2) 0.1103(4) 0.558(2) 0.034(5) Uiso d 1
H H1 0.140(2) 0.1376(4) 0.456(2) 0.029(4) Uiso d 1
F F5 0.33100(11) 0.07085(2) 0.60352(10) 0.0292(2) Uani d 1
F F6 0.35108(12) 0.01935(2) 0.52831(11) 0.0329(2) Uani d 1
F F7 0.57809(11) 0.04694(2) 0.65368(10) 0.0292(2) Uani d 1
O O2 0.35341(12) 0.15177(2) 0.38529(12) 0.0247(2) Uani d 1
N N2 0.56532(16) 0.11452(3) 0.48712(15) 0.0222(3) Uani d 1
F F8 0.45852(14) 0.24815(2) 0.79593(13) 0.0436(3) Uani d 1
C C21 0.48174(17) 0.14343(3) 0.49780(17) 0.0198(3) Uani d 1
C C22 0.54636(17) 0.16483(3) 0.65650(17) 0.0210(3) Uani d 1
C C28 0.42663(18) 0.04946(3) 0.53435(18) 0.0234(3) Uani d 1
C C15 0.51404(17) 0.09248(3) 0.34014(17) 0.0209(3) Uani d 1
C C20 0.53464(19) 0.10260(4) 0.17839(19) 0.0254(3) Uani d 1
H H20 0.5775 0.1244 0.1644 0.030 Uiso calc 1
C C23 0.47773(19) 0.19705(4) 0.65248(18) 0.0252(3) Uani d 1
H H23 0.3996 0.2052 0.5506 0.030 Uiso calc 1
C C27 0.66387(18) 0.15357(4) 0.80616(18) 0.0238(3) Uani d 1
H H27 0.7132 0.1318 0.8083 0.029 Uiso calc 1
C C24 0.5257(2) 0.21680(4) 0.7997(2) 0.0291(3) Uani d 1
C C26 0.70845(19) 0.17425(4) 0.95187(19) 0.0280(3) Uani d 1
H H26 0.7879 0.1664 1.0537 0.034 Uiso calc 1
C C25 0.6385(2) 0.20607(4) 0.95048(19) 0.0291(3) Uani d 1
H H25 0.6675 0.2201 1.0506 0.035 Uiso calc 1
C C19 0.49280(19) 0.08093(4) 0.03697(18) 0.0280(3) Uani d 1
H H19 0.5084 0.0878 -0.0734 0.034 Uiso calc 1
C C18 0.4285(2) 0.04928(4) 0.05599(19) 0.0283(3) Uani d 1
H H18 0.3997 0.0345 -0.0413 0.034 Uiso calc 1
C C17 0.40585(19) 0.03907(4) 0.21705(18) 0.0254(3) Uani d 1
H H17 0.3613 0.0173 0.2300 0.030 Uiso calc 1
C C16 0.44841(17) 0.06066(4) 0.35957(18) 0.0212(3) Uani d 1
F F1 0.01785(11) 0.19821(2) 0.34114(10) 0.0316(2) Uani d 1
F F3 -0.21044(11) 0.17739(2) 0.39516(11) 0.0316(2) Uani d 1
F F2 -0.14591(13) 0.22917(2) 0.45373(12) 0.0392(2) Uani d 1
O O1 -0.08868(12) 0.09581(2) 0.62751(12) 0.0247(2) Uani d 1
F F4 -0.13792(16) -0.00092(3) 0.21276(14) 0.0509(3) Uani d 1
N N1 0.07498(16) 0.13350(3) 0.52692(15) 0.0227(3) Uani d 1
C C7 -0.01510(17) 0.10475(3) 0.51462(17) 0.0211(3) Uani d 1
C C13 -0.00037(19) 0.09805(4) 0.19810(19) 0.0263(3) Uani d 1
H H13 0.0340 0.1209 0.1952 0.032 Uiso calc 1
C C8 -0.02734(17) 0.08437(4) 0.35245(18) 0.0223(3) Uani d 1
C C14 -0.07845(19) 0.19824(4) 0.45914(18) 0.0243(3) Uani d 1
C C1 0.09082(18) 0.15641(4) 0.66916(18) 0.0221(3) Uani d 1
C C2 0.02149(18) 0.18867(4) 0.63846(18) 0.0223(3) Uani d 1
C C6 0.17972(19) 0.14752(4) 0.83585(19) 0.0291(3) Uani d 1
H H6 0.2254 0.1255 0.8577 0.035 Uiso calc 1
C C9 -0.07529(19) 0.05080(4) 0.3572(2) 0.0275(3) Uani d 1
H H9 -0.0945 0.0411 0.4610 0.033 Uiso calc 1
C C12 -0.0237(2) 0.07837(4) 0.04937(19) 0.0310(3) Uani d 1
H H12 -0.0068 0.0879 -0.0557 0.037 Uiso calc 1
C C3 0.0453(2) 0.21184(4) 0.7738(2) 0.0300(3) Uani d 1
H H3 -0.0009 0.2339 0.7528 0.036 Uiso calc 1
C C10 -0.0941(2) 0.03200(4) 0.2076(2) 0.0325(4) Uani d 1
C C11 -0.0716(2) 0.04501(4) 0.0527(2) 0.0334(4) Uani d 1
H H11 -0.0886 0.0314 -0.0490 0.040 Uiso calc 1
C C5 0.2025(2) 0.17060(5) 0.9713(2) 0.0357(4) Uani d 1
H H5 0.2633 0.1643 1.0856 0.043 Uiso calc 1
C C4 0.1367(2) 0.20270(4) 0.9394(2) 0.0364(4) Uani d 1
H H4 0.1543 0.2186 1.0318 0.044 Uiso calc 1

loop_
_atom_site_aniso_label
_atom_site_aniso_U_11
_atom_site_aniso_U_22
_atom_site_aniso_U_33
_atom_site_aniso_U_12
_atom_site_aniso_U_13
_atom_site_aniso_U_23
F5 0.0319(5) 0.0342(5) 0.0230(4) 0.0058(4) 0.0097(3) -0.0001(3)
F6 0.0415(5) 0.0273(5) 0.0320(5) -0.0069(4) 0.0132(4) 0.0028(4)
F7 0.0296(5) 0.0343(5) 0.0208(4) 0.0041(4) 0.0002(3) 0.0055(3)
O2 0.0234(5) 0.0309(6) 0.0180(5) 0.0025(4) 0.0015(4) 0.0013(4)
N2 0.0225(6) 0.0228(6) 0.0182(6) -0.0006(5) -0.0009(5) -0.0026(5)
F8 0.0592(7) 0.0246(5) 0.0447(6) 0.0047(4) 0.0078(5) -0.0076(4)
C21 0.0200(7) 0.0234(7) 0.0170(6) -0.0028(5) 0.0061(5) 0.0024(5)
C22 0.0216(7) 0.0234(7) 0.0190(7) -0.0043(5) 0.0070(5) 0.0002(5)
C28 0.0243(7) 0.0229(7) 0.0223(7) 0.0008(6) 0.0042(6) 0.0006(5)
C15 0.0197(7) 0.0230(7) 0.0182(7) 0.0010(5) 0.0011(5) -0.0014(5)
C20 0.0272(8) 0.0250(7) 0.0236(7) -0.0005(6) 0.0055(6) 0.0022(6)
C23 0.0275(7) 0.0247(7) 0.0230(7) -0.0017(6) 0.0057(6) 0.0013(6)
C27 0.0246(7) 0.0258(7) 0.0204(7) -0.0018(6) 0.0041(6) 0.0001(6)
C24 0.0357(8) 0.0209(7) 0.0328(8) -0.0026(6) 0.0124(7) -0.0031(6)
C26 0.0298(8) 0.0331(8) 0.0196(7) -0.0053(6) 0.0032(6) -0.0007(6)
C25 0.0345(8) 0.0308(8) 0.0227(7) -0.0105(6) 0.0081(6) -0.0072(6)
C19 0.0309(8) 0.0346(8) 0.0180(7) 0.0021(6) 0.0053(6) 0.0020(6)
C18 0.0327(8) 0.0294(8) 0.0210(7) 0.0032(6) 0.0029(6) -0.0055(6)
C17 0.0267(8) 0.0238(7) 0.0241(7) 0.0002(6) 0.0030(6) -0.0027(6)
C16 0.0199(7) 0.0235(7) 0.0193(7) 0.0023(5) 0.0028(5) 0.0008(6)
F1 0.0357(5) 0.0376(5) 0.0238(4) 0.0038(4) 0.0115(4) 0.0090(4)
F3 0.0284(5) 0.0391(5) 0.0241(4) -0.0029(4) 0.0002(3) 0.0043(4)
F2 0.0486(6) 0.0281(5) 0.0412(5) 0.0161(4) 0.0112(4) 0.0085(4)
O1 0.0253(5) 0.0299(5) 0.0187(5) -0.0009(4) 0.0051(4) 0.0028(4)
F4 0.0739(8) 0.0355(6) 0.0510(6) -0.0214(5) 0.0300(6) -0.0176(5)
N1 0.0272(6) 0.0217(6) 0.0213(6) 0.0022(5) 0.0096(5) 0.0012(5)
C7 0.0187(7) 0.0241(7) 0.0194(7) 0.0062(5) 0.0025(5) 0.0046(5)
C13 0.0262(7) 0.0295(8) 0.0230(7) 0.0023(6) 0.0054(6) 0.0037(6)
C8 0.0186(7) 0.0265(7) 0.0213(7) 0.0027(5) 0.0038(5) 0.0014(6)
C14 0.0271(7) 0.0221(7) 0.0246(7) 0.0033(6) 0.0081(6) 0.0025(6)
C1 0.0219(7) 0.0251(7) 0.0197(7) -0.0002(6) 0.0061(5) 0.0009(5)
C2 0.0234(7) 0.0232(7) 0.0214(7) -0.0005(6) 0.0072(5) 0.0005(6)
C6 0.0267(8) 0.0348(8) 0.0247(8) 0.0019(6) 0.0040(6) 0.0072(6)
C9 0.0284(8) 0.0295(8) 0.0258(7) -0.0019(6) 0.0088(6) -0.0003(6)
C12 0.0288(8) 0.0437(9) 0.0203(7) 0.0016(7) 0.0057(6) 0.0014(6)
C3 0.0359(9) 0.0274(8) 0.0287(8) -0.0034(6) 0.0115(7) -0.0060(6)
C10 0.0325(8) 0.0307(8) 0.0357(9) -0.0069(7) 0.0112(7) -0.0077(7)
C11 0.0298(8) 0.0444(10) 0.0264(8) -0.0021(7) 0.0074(6) -0.0112(7)
C5 0.0318(8) 0.0542(11) 0.0191(7) -0.0077(8) 0.0022(6) 0.0032(7)
C4 0.0410(9) 0.0450(10) 0.0244(8) -0.0117(8) 0.0100(7) -0.0115(7)

loop_
_atom_type_symbol
_atom_type_description
_atom_type_scat_dispersion_real
_atom_type_scat_dispersion_imag
_atom_type_scat_source
C C 0.0181 0.0091 'International Tables Vol C Tables 4.2.6.8 and 6.1.1.4'
H H 0.0000 0.0000 'International Tables Vol C Tables 4.2.6.8 and 6.1.1.4'
N N 0.0311 0.0180 'International Tables Vol C Tables 4.2.6.8 and 6.1.1.4'
O O 0.0492 0.0322 'International Tables Vol C Tables 4.2.6.8 and 6.1.1.4'
F F 0.0727 0.0534 'International Tables Vol C Tables 4.2.6.8 and 6.1.1.4'

loop_
_geom_angle_atom_site_label_1
_geom_angle_atom_site_label_2
_geom_angle_atom_site_label_3
_geom_angle
C21 N2 H2 121.3(12)
C21 N2 C15 121.57(12)
C15 N2 H2 115.8(12)
O2 C21 N2 121.88(12)
O2 C21 C22 120.67(12)
N2 C21 C22 117.41(12)
C23 C22 C21 116.60(12)
C23 C22 C27 119.84(13)
C27 C22 C21 123.51(13)
F5 C28 F7 105.63(11)
F5 C28 C16 112.95(11)
F6 C28 F5 106.38(11)
F6 C28 F7 106.41(11)
F6 C28 C16 112.65(11)
F7 C28 C16 112.27(11)
C20 C15 N2 119.58(12)
C20 C15 C16 119.81(13)
C16 C15 N2 120.58(12)
C15 C20 H20 119.9
C19 C20 C15 120.13(13)
C19 C20 H20 119.9
C22 C23 H23 120.8
C24 C23 C22 118.46(13)
C24 C23 H23 120.8
C22 C27 H27 120.1
C26 C27 C22 119.85(14)
C26 C27 H27 120.1
F8 C24 C23 118.46(14)
F8 C24 C25 118.60(13)
C25 C24 C23 122.93(14)
C27 C26 H26 119.6
C25 C26 C27 120.80(14)
C25 C26 H26 119.6
C24 C25 C26 118.10(13)
C24 C25 H25 121.0
C26 C25 H25 121.0
C20 C19 H19 119.9
C18 C19 C20 120.20(13)
C18 C19 H19 119.9
C19 C18 H18 120.0
C19 C18 C17 120.04(13)
C17 C18 H18 120.0
C18 C17 H17 120.0
C18 C17 C16 119.99(14)
C16 C17 H17 120.0
C15 C16 C28 120.12(12)
C17 C16 C28 120.05(13)
C17 C16 C15 119.82(13)
C7 N1 H1 120.6(11)
C7 N1 C1 122.97(12)
C1 N1 H1 115.8(11)
O1 C7 N1 122.38(13)
O1 C7 C8 121.14(13)
N1 C7 C8 116.45(12)
C8 C13 H13 120.0
C12 C13 H13 120.0
C12 C13 C8 120.07(14)
C13 C8 C7 122.83(13)
C9 C8 C7 117.21(12)
C9 C8 C13 119.90(13)
F1 C14 C2 112.80(12)
F3 C14 F1 105.76(11)
F3 C14 C2 113.12(11)
F2 C14 F1 105.87(11)
F2 C14 F3 106.14(11)
F2 C14 C2 112.54(12)
C2 C1 N1 119.57(12)
C6 C1 N1 120.87(13)
C6 C1 C2 119.52(13)
C1 C2 C14 119.84(12)
C3 C2 C14 120.09(13)
C3 C2 C1 120.06(13)
C1 C6 H6 119.8
C1 C6 C5 120.40(15)
C5 C6 H6 119.8
C8 C9 H9 120.9
C10 C9 C8 118.16(14)
C10 C9 H9 120.9
C13 C12 H12 119.8
C11 C12 C13 120.45(14)
C11 C12 H12 119.8
C2 C3 H3 120.1
C4 C3 C2 119.71(15)
C4 C3 H3 120.1
F4 C10 C9 118.27(14)
F4 C10 C11 118.59(14)
C9 C10 C11 123.14(15)
C12 C11 H11 120.9
C10 C11 C12 118.26(14)
C10 C11 H11 120.9
C6 C5 H5 120.1
C4 C5 C6 119.84(14)
C4 C5 H5 120.1
C3 C4 H4 119.8
C5 C4 C3 120.45(14)
C5 C4 H4 119.8

loop_
_geom_bond_atom_site_label_1
_geom_bond_atom_site_label_2
_geom_bond_distance
F5 C28 1.3462(16)
F6 C28 1.3377(16)
F7 C28 1.3503(17)
O2 C21 1.2324(17)
N2 H2 0.889(18)
N2 C21 1.3438(18)
N2 C15 1.4327(18)
F8 C24 1.3557(18)
C21 C22 1.4998(19)
C22 C23 1.392(2)
C22 C27 1.396(2)
C28 C16 1.4993(19)
C15 C20 1.386(2)
C15 C16 1.393(2)
C20 H20 0.9500
C20 C19 1.386(2)
C23 H23 0.9500
C23 C24 1.378(2)
C27 H27 0.9500
C27 C26 1.389(2)
C24 C25 1.378(2)
C26 H26 0.9500
C26 C25 1.383(2)
C25 H25 0.9500
C19 H19 0.9500
C19 C18 1.382(2)
C18 H18 0.9500
C18 C17 1.387(2)
C17 H17 0.9500
C17 C16 1.391(2)
F1 C14 1.3459(17)
F3 C14 1.3440(17)
F2 C14 1.3403(17)
O1 C7 1.2338(17)
F4 C10 1.3583(19)
N1 H1 0.868(18)
N1 C7 1.3437(19)
N1 C1 1.4273(18)
C7 C8 1.498(2)
C13 H13 0.9500
C13 C8 1.398(2)
C13 C12 1.385(2)
C8 C9 1.392(2)
C14 C2 1.498(2)
C1 C2 1.396(2)
C1 C6 1.383(2)
C2 C3 1.388(2)
C6 H6 0.9500
C6 C5 1.387(2)
C9 H9 0.9500
C9 C10 1.375(2)
C12 H12 0.9500
C12 C11 1.383(2)
C3 H3 0.9500
C3 C4 1.385(2)
C10 C11 1.378(2)
C11 H11 0.9500
C5 H5 0.9500
C5 C4 1.381(3)
C4 H4 0.9500

loop_
_geom_hbond_atom_site_label_D
_geom_hbond_atom_site_label_H
_geom_hbond_atom_site_label_A
_geom_hbond_site_symmetry_A
_geom_hbond_distance_DH
_geom_hbond_distance_HA
_geom_hbond_distance_DA
_geom_hbond_angle_DHA
N1 H1 O2 5_555 0.868(16) 2.006(16) 2.8239(16) 156.8(14)
N2 H2 O1 1_655 0.887(16) 1.990(16) 2.8303(16) 157.6(14)
C5 H5 O2 1_556 0.95 2.35 3.2861(18) 167
C12 H12 O1 1_554 0.95 2.45 3.3172(17) 152

loop_
_geom_torsion_atom_site_label_1
_geom_torsion_atom_site_label_2
_geom_torsion_atom_site_label_3
_geom_torsion_atom_site_label_4
_geom_torsion
F5 C28 C16 C15 54.98(17)
F5 C28 C16 C17 -126.11(14)
F6 C28 C16 C15 175.54(12)
F6 C28 C16 C17 -5.54(18)
F7 C28 C16 C15 -64.33(16)
F7 C28 C16 C17 114.58(14)
O2 C21 C22 C23 -12.78(18)
O2 C21 C22 C27 164.63(13)
N2 C21 C22 C23 169.55(12)
N2 C21 C22 C27 -13.04(19)
N2 C15 C20 C19 177.07(13)
N2 C15 C16 C28 1.5(2)
N2 C15 C16 C17 -177.37(13)
F8 C24 C25 C26 -178.96(13)
C21 N2 C15 C20 68.06(18)
C21 N2 C15 C16 -113.80(15)
C21 C22 C23 C24 176.07(13)
C21 C22 C27 C26 -175.71(13)
C22 C23 C24 F8 -179.84(13)
C22 C23 C24 C25 0.0(2)
C22 C27 C26 C25 -0.4(2)
C15 N2 C21 O2 2.8(2)
C15 N2 C21 C22 -179.58(12)
C15 C20 C19 C18 0.8(2)
C20 C15 C16 C28 179.68(13)
C20 C15 C16 C17 0.8(2)
C20 C19 C18 C17 -0.1(2)
C23 C22 C27 C26 1.6(2)
C23 C24 C25 C26 1.2(2)
C27 C22 C23 C24 -1.4(2)
C27 C26 C25 C24 -1.0(2)
C19 C18 C17 C16 -0.2(2)
C18 C17 C16 C28 -179.05(13)
C18 C17 C16 C15 -0.1(2)
C16 C15 C20 C19 -1.1(2)
F1 C14 C2 C1 -64.46(17)
F1 C14 C2 C3 115.45(14)
F3 C14 C2 C1 55.52(17)
F3 C14 C2 C3 -124.56(14)
F2 C14 C2 C1 175.83(12)
F2 C14 C2 C3 -4.26(19)
O1 C7 C8 C13 157.12(13)
O1 C7 C8 C9 -19.98(19)
F4 C10 C11 C12 -178.75(14)
N1 C7 C8 C13 -20.83(19)
N1 C7 C8 C9 162.08(13)
N1 C1 C2 C14 3.9(2)
N1 C1 C2 C3 -176.01(13)
N1 C1 C6 C5 176.39(14)
C7 N1 C1 C2 -115.64(15)
C7 N1 C1 C6 66.89(19)
C7 C8 C9 C10 177.40(13)
C13 C8 C9 C10 0.2(2)
C13 C12 C11 C10 -0.4(2)
C8 C13 C12 C11 -0.8(2)
C8 C9 C10 F4 178.85(14)
C8 C9 C10 C11 -1.5(2)
C14 C2 C3 C4 179.50(14)
C1 N1 C7 O1 -1.2(2)
C1 N1 C7 C8 176.74(12)
C1 C2 C3 C4 -0.6(2)
C1 C6 C5 C4 -0.3(2)
C2 C1 C6 C5 -1.1(2)
C2 C3 C4 C5 -0.8(2)
C6 C1 C2 C14 -178.59(13)
C6 C1 C2 C3 1.5(2)
C6 C5 C4 C3 1.2(2)
C9 C10 C11 C12 1.6(3)
C12 C13 C8 C7 -176.08(13)
C12 C13 C8 C9 0.9(2)

_cod_database_fobs_code 2241686
